data_7206010
loop_
_publ_author_name
'Geer, Michael F.'
'Smith, Mark D.'
'Shimizu, Linda S.'

_publ_section_title
;
 A bis-urea naphthalene macrocycle displaying two crystal structures
 with parallel ureas
;
_journal_issue 11
_journal_name_full CrystEngComm
_journal_page_first 3665
_journal_paper_doi 10.1039/c1ce05207a
_journal_volume 13
_journal_year 2011
_chemical_formula_moiety 'C26 H24 N4 O2, C2 H6 O S, 2(H2 O)'
_chemical_formula_sum 'C28 H34 N4 O5 S'
_chemical_formula_weight 538.65
_chemical_name_systematic
;
?
;
_space_group_IT_number 14
_symmetry_cell_setting monoclinic
_symmetry_space_group_name_Hall '-P 2ybc'
_symmetry_space_group_name_H-M 'P 1 21/c 1'
_atom_sites_solution_hydrogens geom
_atom_sites_solution_primary direct
_atom_sites_solution_secondary difmap
_audit_creation_method SHELXL-97
_cell_angle_alpha 90.00
_cell_angle_beta 94.2780(10)
_cell_angle_gamma 90.00
_cell_formula_units_Z 4
_cell_length_a 7.1366(4)
_cell_length_b 10.9517(6)
_cell_length_c 33.5506(18)
_cell_measurement_reflns_used 2100
_cell_measurement_temperature 100(2)
_cell_measurement_theta_max 23.572
_cell_measurement_theta_min 2.435
_cell_volume 2614.9(2)
_computing_cell_refinement 'SAINT-Plus Version 6.45 (Bruker, 2001)'
_computing_data_collection 'SMART Version 5.625 (Bruker, 2001)'
_computing_data_reduction 'SAINT-Plus Version 6.45 (Bruker, 2001)'
_computing_molecular_graphics various
_computing_publication_material 'SHELXTL Version 6.14 (Bruker, 2000)'
_computing_structure_refinement 'SHELXL-97 (Sheldrick, 1997)'
_computing_structure_solution 'SHELXS-97 (Sheldrick, 1990)'
_diffrn_ambient_temperature 100(2)
_diffrn_measured_fraction_theta_full 1.000
_diffrn_measured_fraction_theta_max 1.000
_diffrn_measurement_device_type 'Bruker SMART APEX CCD diffractometer'
_diffrn_measurement_method 'omega scans'
_diffrn_radiation_monochromator graphite
_diffrn_radiation_source 'fine-focus sealed tube'
_diffrn_radiation_type MoK\a
_diffrn_radiation_wavelength 0.71073
_diffrn_reflns_av_R_equivalents 0.1011
_diffrn_reflns_av_sigmaI/netI 0.0885
_diffrn_reflns_limit_h_max 8
_diffrn_reflns_limit_h_min -8
_diffrn_reflns_limit_k_max 12
_diffrn_reflns_limit_k_min -12
_diffrn_reflns_limit_l_max 38
_diffrn_reflns_limit_l_min -38
_diffrn_reflns_number 26330
_diffrn_reflns_theta_full 24.36
_diffrn_reflns_theta_max 24.36
_diffrn_reflns_theta_min 1.96
_exptl_absorpt_coefficient_mu 0.171
_exptl_absorpt_correction_type none
_exptl_crystal_colour colorless
_exptl_crystal_density_diffrn 1.368
_exptl_crystal_density_method 'not measured'
_exptl_crystal_description prism
_exptl_crystal_F_000 1144
_exptl_crystal_size_max 0.16
_exptl_crystal_size_mid 0.10
_exptl_crystal_size_min 0.08
_refine_diff_density_max 0.331
_refine_diff_density_min -0.318
_refine_diff_density_rms 0.046
_refine_ls_extinction_method none
_refine_ls_goodness_of_fit_ref 0.826
_refine_ls_hydrogen_treatment mixed
_refine_ls_matrix_type full
_refine_ls_number_parameters 375
_refine_ls_number_reflns 4293
_refine_ls_number_restraints 12
_refine_ls_restrained_S_all 0.826
_refine_ls_R_factor_all 0.0823
_refine_ls_R_factor_gt 0.0418
_refine_ls_shift/su_max 0.001
_refine_ls_shift/su_mean 0.000
_refine_ls_structure_factor_coef Fsqd
_refine_ls_weighting_details 'calc w=1/[\s^2^(Fo^2^)+(0.0166P)^2^+0.0000P] where P=(Fo^2^+2Fc^2^)/3'
_refine_ls_weighting_scheme calc
_refine_ls_wR_factor_gt 0.0655
_refine_ls_wR_factor_ref 0.0748
_reflns_number_gt 2605
_reflns_number_total 4293
_reflns_threshold_expression >2sigma(I)
_cod_data_source_file c1ce05207a.txt
_cod_data_source_block mg2045m
_cod_depositor_comments
;
The following automatic conversions were performed:
'_symmetry_cell_setting' value 'Monoclinic' changed to 'monoclinic'
according to '/home/saulius/struct/CIF-dictionaries/cif_core.dic'
dictionary named 'cif_core.dic' version 2.4.1 from 2010-06-29.

Automatic conversion script
Id: cif_fix_enum 1555 2011-01-17 13:19:09Z saulius 
;
_cod_original_sg_symbol_H-M 'P 21/c'
_cod_database_code 7206010

loop_
_symmetry_equiv_pos_as_xyz
'x, y, z'
'-x, y+1/2, -z+1/2'
'-x, -y, -z'
'x, -y-1/2, z-1/2'

loop_
_atom_site_label
_atom_site_type_symbol
_atom_site_fract_x
_atom_site_fract_y
_atom_site_fract_z
_atom_site_U_iso_or_equiv
_atom_site_adp_type
_atom_site_occupancy
_atom_site_symmetry_multiplicity
_atom_site_calc_flag
_atom_site_refinement_flags
_atom_site_disorder_assembly
_atom_site_disorder_group
C1 C 0.3490(4) 0.5424(2) 0.35526(8) 0.0224(6) Uani 1 1 d . . .
C2 C 0.3750(4) 0.5825(2) 0.42672(7) 0.0233(7) Uani 1 1 d . . .
H2A H 0.2579 0.6298 0.4210 0.028 Uiso 1 1 calc R . .
H2B H 0.4619 0.6336 0.4440 0.028 Uiso 1 1 calc R . .
C3 C 0.3291(3) 0.4693(2) 0.44968(7) 0.0203(6) Uani 1 1 d . . .
C4 C 0.2527(3) 0.4863(2) 0.48688(7) 0.0256(7) Uani 1 1 d . . .
H4C H 0.2318 0.5669 0.4961 0.031 Uiso 1 1 calc R . .
C5 C 0.2084(3) 0.3892(2) 0.50994(7) 0.0240(7) Uani 1 1 d . . .
H5 H 0.1571 0.4029 0.5349 0.029 Uiso 1 1 calc R . .
C6 C 0.2383(3) 0.2679(2) 0.49694(7) 0.0203(6) Uani 1 1 d . . .
C7 C 0.1958(3) 0.1644(2) 0.51982(7) 0.0251(7) Uani 1 1 d . . .
H7 H 0.1473 0.1753 0.5452 0.030 Uiso 1 1 calc R . .
C8 C 0.2235(3) 0.0493(2) 0.50605(7) 0.0258(7) Uani 1 1 d . . .
H8 H 0.1946 -0.0188 0.5220 0.031 Uiso 1 1 calc R . .
C9 C 0.2947(3) 0.0296(2) 0.46819(7) 0.0231(7) Uani 1 1 d . . .
C10 C 0.3406(3) 0.1288(2) 0.44588(7) 0.0218(7) Uani 1 1 d . . .
H10 H 0.3908 0.1163 0.4208 0.026 Uiso 1 1 calc R . .
C11 C 0.3144(3) 0.2498(2) 0.45956(7) 0.0208(6) Uani 1 1 d . . .
C12 C 0.3580(3) 0.3537(2) 0.43655(7) 0.0210(6) Uani 1 1 d . . .
H12 H 0.4086 0.3421 0.4114 0.025 Uiso 1 1 calc R . .
C13 C 0.3172(4) -0.1007(2) 0.45448(7) 0.0259(7) Uani 1 1 d . . .
H13B H 0.3940 -0.1455 0.4755 0.031 Uiso 1 1 calc R . .
H13A H 0.1916 -0.1395 0.4518 0.031 Uiso 1 1 calc R . .
C14 C 0.3013(4) -0.1330(2) 0.38180(8) 0.0242(7) Uani 1 1 d . . .
C15 C 0.3208(4) -0.1583(2) 0.30951(7) 0.0280(7) Uani 1 1 d . . .
H15B H 0.2001 -0.2019 0.3110 0.034 Uiso 1 1 calc R . .
H15A H 0.4045 -0.2114 0.2949 0.034 Uiso 1 1 calc R . .
C16 C 0.2848(3) -0.0430(2) 0.28574(7) 0.0231(6) Uani 1 1 d . . .
C17 C 0.2002(3) -0.0543(2) 0.24605(7) 0.0261(7) Uani 1 1 d . . .
H17 H 0.1679 -0.1332 0.2360 0.031 Uiso 1 1 calc R . .
C18 C 0.1646(3) 0.0446(2) 0.22231(7) 0.0246(7) Uani 1 1 d . . .
H18 H 0.1070 0.0338 0.1961 0.030 Uiso 1 1 calc R . .
C19 C 0.2122(3) 0.1644(2) 0.23611(7) 0.0220(7) Uani 1 1 d . . .
C20 C 0.1823(3) 0.2703(2) 0.21251(7) 0.0255(7) Uani 1 1 d . . .
H20 H 0.1301 0.2630 0.1857 0.031 Uiso 1 1 calc R . .
C21 C 0.2272(3) 0.3825(2) 0.22755(7) 0.0261(7) Uani 1 1 d . . .
H21 H 0.2043 0.4526 0.2112 0.031 Uiso 1 1 calc R . .
C22 C 0.3076(3) 0.3971(2) 0.26713(7) 0.0204(6) Uani 1 1 d . . .
C23 C 0.3434(3) 0.2963(2) 0.29009(7) 0.0213(6) Uani 1 1 d . . .
H23 H 0.4012 0.3056 0.3164 0.026 Uiso 1 1 calc R . .
C24 C 0.2967(3) 0.1774(2) 0.27577(7) 0.0198(6) Uani 1 1 d . . .
C25 C 0.3315(3) 0.0711(2) 0.29969(7) 0.0222(7) Uani 1 1 d . . .
H25 H 0.3886 0.0798 0.3260 0.027 Uiso 1 1 calc R . .
C26 C 0.3434(4) 0.5254(2) 0.28197(7) 0.0249(7) Uani 1 1 d . . .
H26A H 0.4176 0.5685 0.2625 0.030 Uiso 1 1 calc R . .
H26B H 0.2211 0.5678 0.2823 0.030 Uiso 1 1 calc R . .
N1 N 0.4408(3) 0.5368(2) 0.32121(6) 0.0237(6) Uani 1 1 d D . .
H1 H 0.562(2) 0.544(2) 0.3241(7) 0.020(8) Uiso 1 1 d D . .
N2 N 0.4593(3) 0.5611(2) 0.38934(6) 0.0226(5) Uani 1 1 d D . .
H2 H 0.580(2) 0.578(2) 0.3867(7) 0.031(8) Uiso 1 1 d D . .
N3 N 0.4034(3) -0.1142(2) 0.41709(6) 0.0241(6) Uani 1 1 d D . .
H3 H 0.526(2) -0.103(2) 0.4155(7) 0.031(8) Uiso 1 1 d D . .
N4 N 0.4043(3) -0.1412(2) 0.34963(6) 0.0249(6) Uani 1 1 d D . .
H4 H 0.526(2) -0.122(2) 0.3534(7) 0.025(8) Uiso 1 1 d D . .
O1 O 0.1760(2) 0.52926(16) 0.35476(5) 0.0269(5) Uani 1 1 d . . .
O2 O 0.1276(2) -0.14610(16) 0.37952(5) 0.0317(5) Uani 1 1 d . . .
C27 C 0.8596(4) 0.3257(3) 0.42067(8) 0.0454(9) Uani 1 1 d . . .
H27A H 0.7538 0.3537 0.4353 0.068 Uiso 1 1 calc R . .
H27C H 0.9559 0.3896 0.4212 0.068 Uiso 1 1 calc R . .
H27B H 0.9131 0.2515 0.4333 0.068 Uiso 1 1 calc R . .
C28 C 0.9962(4) 0.2416(3) 0.35426(8) 0.0414(8) Uani 1 1 d . . .
H28C H 1.0471 0.1774 0.3723 0.062 Uiso 1 1 calc R . .
H28B H 1.0852 0.3098 0.3544 0.062 Uiso 1 1 calc R . .
H28A H 0.9760 0.2088 0.3271 0.062 Uiso 1 1 calc R . .
O3 O 0.6552(2) 0.18355(17) 0.37164(5) 0.0356(5) Uani 1 1 d . . .
S1 S 0.77995(10) 0.29363(7) 0.37046(2) 0.0326(2) Uani 1 1 d . . .
O4 O 0.8663(3) 0.63540(19) 0.38640(6) 0.0339(5) Uani 1 1 d D . .
H4A H 0.899(5) 0.7114(18) 0.3880(10) 0.089(10) Uiso 1 1 d D . .
H4B H 0.969(3) 0.603(3) 0.3780(9) 0.089(10) Uiso 1 1 d D . .
O5 O 0.7710(3) -0.05453(19) 0.38369(6) 0.0391(6) Uani 1 1 d D . .
H5A H 0.750(4) 0.0259(17) 0.3825(9) 0.075(8) Uiso 1 1 d D . .
H5B H 0.894(3) -0.072(3) 0.3827(9) 0.075(8) Uiso 1 1 d D . .

loop_
_atom_site_aniso_label
_atom_site_aniso_U_11
_atom_site_aniso_U_22
_atom_site_aniso_U_33
_atom_site_aniso_U_23
_atom_site_aniso_U_13
_atom_site_aniso_U_12
C1 0.0322(18) 0.0094(16) 0.0256(17) 0.0007(12) 0.0023(14) -0.0003(13)
C2 0.0254(16) 0.0224(17) 0.0215(15) -0.0019(13) -0.0027(13) 0.0022(13)
C3 0.0177(15) 0.0214(17) 0.0210(15) 0.0001(13) -0.0039(12) -0.0001(13)
C4 0.0307(18) 0.0228(18) 0.0229(16) -0.0074(13) 0.0001(14) 0.0039(14)
C5 0.0191(15) 0.0337(19) 0.0193(15) -0.0021(13) 0.0020(12) 0.0038(14)
C6 0.0172(15) 0.0233(18) 0.0201(15) -0.0005(13) -0.0017(12) 0.0023(13)
C7 0.0210(16) 0.0334(19) 0.0213(16) 0.0000(14) 0.0033(12) 0.0016(14)
C8 0.0242(17) 0.0255(18) 0.0279(17) 0.0056(14) 0.0033(13) -0.0020(14)
C9 0.0188(16) 0.0263(17) 0.0239(16) -0.0007(13) -0.0007(12) -0.0029(13)
C10 0.0199(15) 0.0301(18) 0.0153(15) -0.0021(13) 0.0005(12) 0.0016(14)
C11 0.0195(16) 0.0231(17) 0.0191(15) -0.0003(12) -0.0031(12) 0.0015(12)
C12 0.0170(15) 0.0288(18) 0.0171(15) -0.0001(13) -0.0002(12) 0.0008(13)
C13 0.0289(17) 0.0219(17) 0.0270(16) -0.0014(13) 0.0028(13) -0.0014(14)
C14 0.0307(18) 0.0129(16) 0.0284(18) 0.0005(13) -0.0011(15) -0.0009(14)
C15 0.0325(18) 0.0266(18) 0.0247(16) -0.0025(13) 0.0005(13) -0.0033(14)
C16 0.0218(16) 0.0245(17) 0.0228(16) -0.0009(13) 0.0002(12) -0.0010(13)
C17 0.0277(17) 0.0254(18) 0.0253(17) -0.0065(14) 0.0031(13) -0.0027(14)
C18 0.0195(16) 0.0361(19) 0.0180(15) -0.0033(14) -0.0001(12) -0.0012(14)
C19 0.0161(15) 0.0288(18) 0.0215(16) -0.0052(13) 0.0041(12) -0.0004(13)
C20 0.0270(17) 0.0317(19) 0.0176(15) 0.0013(14) -0.0006(12) 0.0041(14)
C21 0.0282(17) 0.0275(18) 0.0227(16) 0.0038(13) 0.0037(13) 0.0039(14)
C22 0.0188(15) 0.0219(17) 0.0210(16) 0.0038(12) 0.0047(12) 0.0025(12)
C23 0.0189(15) 0.0272(17) 0.0180(15) -0.0035(13) 0.0023(12) -0.0007(13)
C24 0.0173(15) 0.0240(17) 0.0181(15) -0.0035(12) 0.0018(12) 0.0006(12)
C25 0.0215(16) 0.0275(18) 0.0176(15) -0.0026(13) 0.0009(12) -0.0009(13)
C26 0.0266(17) 0.0277(17) 0.0206(16) 0.0037(13) 0.0025(13) 0.0009(13)
N1 0.0196(15) 0.0268(15) 0.0246(14) -0.0009(11) 0.0002(12) -0.0008(12)
N2 0.0220(15) 0.0230(14) 0.0226(13) 0.0001(10) 0.0007(12) -0.0006(12)
N3 0.0232(15) 0.0255(15) 0.0239(14) -0.0010(11) 0.0027(12) -0.0031(12)
N4 0.0283(16) 0.0249(15) 0.0213(14) 0.0008(11) -0.0004(12) -0.0028(12)
O1 0.0220(11) 0.0334(12) 0.0254(11) -0.0018(9) 0.0026(9) -0.0027(9)
O2 0.0238(12) 0.0314(12) 0.0395(12) -0.0028(10) 0.0000(9) -0.0038(10)
C27 0.0267(18) 0.070(3) 0.0385(19) -0.0185(17) -0.0018(14) -0.0009(17)
C28 0.0350(19) 0.048(2) 0.043(2) -0.0050(16) 0.0154(16) -0.0077(16)
O3 0.0298(11) 0.0379(13) 0.0392(12) -0.0044(10) 0.0029(9) -0.0091(10)
S1 0.0309(4) 0.0347(5) 0.0318(4) -0.0018(4) 0.0004(3) 0.0013(4)
O4 0.0363(13) 0.0326(13) 0.0340(13) -0.0024(11) 0.0099(10) -0.0020(11)
O5 0.0328(13) 0.0401(14) 0.0447(14) 0.0016(12) 0.0045(11) -0.0056(13)

loop_
_atom_type_symbol
_atom_type_description
_atom_type_scat_dispersion_real
_atom_type_scat_dispersion_imag
_atom_type_scat_source
C C 0.0033 0.0016 'International Tables Vol C Tables 4.2.6.8 and 6.1.1.4'
H H 0.0000 0.0000 'International Tables Vol C Tables 4.2.6.8 and 6.1.1.4'
N N 0.0061 0.0033 'International Tables Vol C Tables 4.2.6.8 and 6.1.1.4'
O O 0.0106 0.0060 'International Tables Vol C Tables 4.2.6.8 and 6.1.1.4'
S S 0.1246 0.1234 'International Tables Vol C Tables 4.2.6.8 and 6.1.1.4'

loop_
_geom_angle_atom_site_label_1
_geom_angle_atom_site_label_2
_geom_angle_atom_site_label_3
_geom_angle
_geom_angle_site_symmetry_1
_geom_angle_site_symmetry_3
_geom_angle_publ_flag
O1 C1 N2 122.9(2) . . ?
O1 C1 N1 121.6(2) . . ?
N2 C1 N1 115.5(2) . . ?
N2 C2 C3 115.4(2) . . ?
N2 C2 H2A 108.4 . . ?
C3 C2 H2A 108.4 . . ?
N2 C2 H2B 108.4 . . ?
C3 C2 H2B 108.4 . . ?
H2A C2 H2B 107.5 . . ?
C12 C3 C4 119.2(2) . . ?
C12 C3 C2 123.7(2) . . ?
C4 C3 C2 117.1(2) . . ?
C5 C4 C3 121.3(2) . . ?
C5 C4 H4C 119.4 . . ?
C3 C4 H4C 119.4 . . ?
C4 C5 C6 120.5(2) . . ?
C4 C5 H5 119.7 . . ?
C6 C5 H5 119.7 . . ?
C7 C6 C11 118.7(2) . . ?
C7 C6 C5 122.7(2) . . ?
C11 C6 C5 118.6(2) . . ?
C8 C7 C6 121.0(2) . . ?
C8 C7 H7 119.5 . . ?
C6 C7 H7 119.5 . . ?
C7 C8 C9 121.0(3) . . ?
C7 C8 H8 119.5 . . ?
C9 C8 H8 119.5 . . ?
C10 C9 C8 118.9(2) . . ?
C10 C9 C13 123.1(2) . . ?
C8 C9 C13 118.0(2) . . ?
C9 C10 C11 121.4(2) . . ?
C9 C10 H10 119.3 . . ?
C11 C10 H10 119.3 . . ?
C6 C11 C10 119.0(2) . . ?
C6 C11 C12 118.9(2) . . ?
C10 C11 C12 122.1(2) . . ?
C3 C12 C11 121.6(2) . . ?
C3 C12 H12 119.2 . . ?
C11 C12 H12 119.2 . . ?
N3 C13 C9 115.0(2) . . ?
N3 C13 H13B 108.5 . . ?
C9 C13 H13B 108.5 . . ?
N3 C13 H13A 108.5 . . ?
C9 C13 H13A 108.5 . . ?
H13B C13 H13A 107.5 . . ?
O2 C14 N4 122.7(3) . . ?
O2 C14 N3 122.5(3) . . ?
N4 C14 N3 114.7(2) . . ?
N4 C15 C16 115.3(2) . . ?
N4 C15 H15B 108.4 . . ?
C16 C15 H15B 108.4 . . ?
N4 C15 H15A 108.4 . . ?
C16 C15 H15A 108.4 . . ?
H15B C15 H15A 107.5 . . ?
C25 C16 C17 118.4(3) . . ?
C25 C16 C15 123.9(2) . . ?
C17 C16 C15 117.7(2) . . ?
C18 C17 C16 121.7(3) . . ?
C18 C17 H17 119.1 . . ?
C16 C17 H17 119.1 . . ?
C17 C18 C19 121.0(2) . . ?
C17 C18 H18 119.5 . . ?
C19 C18 H18 119.5 . . ?
C20 C19 C18 123.5(2) . . ?
C20 C19 C24 118.5(2) . . ?
C18 C19 C24 118.0(2) . . ?
C21 C20 C19 120.9(2) . . ?
C21 C20 H20 119.5 . . ?
C19 C20 H20 119.5 . . ?
C20 C21 C22 121.2(3) . . ?
C20 C21 H21 119.4 . . ?
C22 C21 H21 119.4 . . ?
C23 C22 C21 119.1(2) . . ?
C23 C22 C26 123.4(2) . . ?
C21 C22 C26 117.5(2) . . ?
C22 C23 C24 121.6(2) . . ?
C22 C23 H23 119.2 . . ?
C24 C23 H23 119.2 . . ?
C23 C24 C25 122.1(2) . . ?
C23 C24 C19 118.7(2) . . ?
C25 C24 C19 119.2(2) . . ?
C16 C25 C24 121.7(2) . . ?
C16 C25 H25 119.1 . . ?
C24 C25 H25 119.1 . . ?
N1 C26 C22 116.0(2) . . ?
N1 C26 H26A 108.3 . . ?
C22 C26 H26A 108.3 . . ?
N1 C26 H26B 108.3 . . ?
C22 C26 H26B 108.3 . . ?
H26A C26 H26B 107.4 . . ?
C1 N1 C26 122.6(2) . . ?
C1 N1 H1 116.1(15) . . ?
C26 N1 H1 121.2(15) . . ?
C1 N2 C2 120.2(2) . . ?
C1 N2 H2 116.8(16) . . ?
C2 N2 H2 121.4(16) . . ?
C14 N3 C13 122.4(2) . . ?
C14 N3 H3 115.7(16) . . ?
C13 N3 H3 121.5(16) . . ?
C14 N4 C15 122.8(2) . . ?
C14 N4 H4 116.7(15) . . ?
C15 N4 H4 119.6(15) . . ?
S1 C27 H27A 109.5 . . ?
S1 C27 H27C 109.5 . . ?
H27A C27 H27C 109.5 . . ?
S1 C27 H27B 109.5 . . ?
H27A C27 H27B 109.5 . . ?
H27C C27 H27B 109.5 . . ?
S1 C28 H28C 109.5 . . ?
S1 C28 H28B 109.5 . . ?
H28C C28 H28B 109.5 . . ?
S1 C28 H28A 109.5 . . ?
H28C C28 H28A 109.5 . . ?
H28B C28 H28A 109.5 . . ?
O3 S1 C28 106.39(12) . . ?
O3 S1 C27 106.42(13) . . ?
C28 S1 C27 97.51(13) . . ?
H4A O4 H4B 100(3) . . ?
H5A O5 H5B 112(3) . . ?

loop_
_geom_bond_atom_site_label_1
_geom_bond_atom_site_label_2
_geom_bond_distance
_geom_bond_site_symmetry_2
_geom_bond_publ_flag
C1 O1 1.242(3) . ?
C1 N2 1.354(3) . ?
C1 N1 1.360(3) . ?
C2 N2 1.450(3) . ?
C2 C3 1.509(3) . ?
C2 H2A 0.9900 . ?
C2 H2B 0.9900 . ?
C3 C12 1.361(3) . ?
C3 C4 1.411(3) . ?
C4 C5 1.367(3) . ?
C4 H4C 0.9500 . ?
C5 C6 1.419(3) . ?
C5 H5 0.9500 . ?
C6 C7 1.414(3) . ?
C6 C11 1.417(3) . ?
C7 C8 1.362(3) . ?
C7 H7 0.9500 . ?
C8 C9 1.420(3) . ?
C8 H8 0.9500 . ?
C9 C10 1.373(3) . ?
C9 C13 1.511(3) . ?
C10 C11 1.419(3) . ?
C10 H10 0.9500 . ?
C11 C12 1.422(3) . ?
C12 H12 0.9500 . ?
C13 N3 1.446(3) . ?
C13 H13B 0.9900 . ?
C13 H13A 0.9900 . ?
C14 O2 1.244(3) . ?
C14 N4 1.354(3) . ?
C14 N3 1.359(3) . ?
C15 N4 1.443(3) . ?
C15 C16 1.505(3) . ?
C15 H15B 0.9900 . ?
C15 H15A 0.9900 . ?
C16 C25 1.367(3) . ?
C16 C17 1.426(3) . ?
C17 C18 1.357(3) . ?
C17 H17 0.9500 . ?
C18 C19 1.424(3) . ?
C18 H18 0.9500 . ?
C19 C20 1.411(3) . ?
C19 C24 1.426(3) . ?
C20 C21 1.358(3) . ?
C20 H20 0.9500 . ?
C21 C22 1.416(3) . ?
C21 H21 0.9500 . ?
C22 C23 1.359(3) . ?
C22 C26 1.506(3) . ?
C23 C24 1.419(3) . ?
C23 H23 0.9500 . ?
C24 C25 1.425(3) . ?
C25 H25 0.9500 . ?
C26 N1 1.447(3) . ?
C26 H26A 0.9900 . ?
C26 H26B 0.9900 . ?
N1 H1 0.867(15) . ?
N2 H2 0.889(16) . ?
N3 H3 0.887(16) . ?
N4 H4 0.890(16) . ?
C27 S1 1.772(3) . ?
C27 H27A 0.9800 . ?
C27 H27C 0.9800 . ?
C27 H27B 0.9800 . ?
C28 S1 1.768(3) . ?
C28 H28C 0.9800 . ?
C28 H28B 0.9800 . ?
C28 H28A 0.9800 . ?
O3 S1 1.5010(18) . ?
O4 H4A 0.866(18) . ?
O4 H4B 0.879(18) . ?
O5 H5A 0.894(18) . ?
O5 H5B 0.901(17) . ?

loop_
_geom_hbond_atom_site_label_D
_geom_hbond_atom_site_label_H
_geom_hbond_atom_site_label_A
_geom_hbond_distance_DH
_geom_hbond_distance_HA
_geom_hbond_distance_DA
_geom_hbond_angle_DHA
_geom_hbond_site_symmetry_A
N1 H1 O4 0.867(15) 3.066(19) 3.766(3) 139.3(18) .
N2 H2 O4 0.889(16) 2.142(17) 3.025(3) 172(2) .
N3 H3 O5 0.887(16) 2.182(18) 3.000(3) 153(2) .
N4 H4 O5 0.890(16) 2.093(18) 2.934(3) 157(2) .
O4 H4A O2 0.866(18) 2.29(2) 3.053(3) 147(3) 1_665
O4 H4B O1 0.879(18) 1.902(19) 2.777(3) 174(3) 1_655
O5 H5A O3 0.894(18) 1.880(19) 2.756(3) 166(3) .
O5 H5B O2 0.901(17) 1.865(19) 2.749(3) 167(3) 1_655

loop_
_geom_torsion_atom_site_label_1
_geom_torsion_atom_site_label_2
_geom_torsion_atom_site_label_3
_geom_torsion_atom_site_label_4
_geom_torsion
_geom_torsion_site_symmetry_1
_geom_torsion_site_symmetry_2
_geom_torsion_site_symmetry_3
_geom_torsion_site_symmetry_4
_geom_torsion_publ_flag
N2 C2 C3 C12 -1.8(4) . . . . ?
N2 C2 C3 C4 177.9(2) . . . . ?
C12 C3 C4 C5 0.3(4) . . . . ?
C2 C3 C4 C5 -179.4(2) . . . . ?
C3 C4 C5 C6 0.0(4) . . . . ?
C4 C5 C6 C7 179.6(2) . . . . ?
C4 C5 C6 C11 -0.2(4) . . . . ?
C11 C6 C7 C8 -1.4(4) . . . . ?
C5 C6 C7 C8 178.9(2) . . . . ?
C6 C7 C8 C9 -0.4(4) . . . . ?
C7 C8 C9 C10 1.7(4) . . . . ?
C7 C8 C9 C13 -178.5(2) . . . . ?
C8 C9 C10 C11 -1.3(4) . . . . ?
C13 C9 C10 C11 178.9(2) . . . . ?
C7 C6 C11 C10 1.7(4) . . . . ?
C5 C6 C11 C10 -178.5(2) . . . . ?
C7 C6 C11 C12 -179.7(2) . . . . ?
C5 C6 C11 C12 0.0(4) . . . . ?
C9 C10 C11 C6 -0.4(4) . . . . ?
C9 C10 C11 C12 -178.9(2) . . . . ?
C4 C3 C12 C11 -0.4(4) . . . . ?
C2 C3 C12 C11 179.2(2) . . . . ?
C6 C11 C12 C3 0.3(4) . . . . ?
C10 C11 C12 C3 178.8(2) . . . . ?
C10 C9 C13 N3 4.2(4) . . . . ?
C8 C9 C13 N3 -175.6(2) . . . . ?
N4 C15 C16 C25 2.1(4) . . . . ?
N4 C15 C16 C17 -179.2(2) . . . . ?
C25 C16 C17 C18 -0.4(4) . . . . ?
C15 C16 C17 C18 -179.2(2) . . . . ?
C16 C17 C18 C19 0.6(4) . . . . ?
C17 C18 C19 C20 178.6(2) . . . . ?
C17 C18 C19 C24 -0.6(4) . . . . ?
C18 C19 C20 C21 178.7(2) . . . . ?
C24 C19 C20 C21 -2.1(4) . . . . ?
C19 C20 C21 C22 0.8(4) . . . . ?
C20 C21 C22 C23 1.3(4) . . . . ?
C20 C21 C22 C26 -176.9(2) . . . . ?
C21 C22 C23 C24 -2.1(4) . . . . ?
C26 C22 C23 C24 176.0(2) . . . . ?
C22 C23 C24 C25 -179.2(2) . . . . ?
C22 C23 C24 C19 0.8(3) . . . . ?
C20 C19 C24 C23 1.3(3) . . . . ?
C18 C19 C24 C23 -179.4(2) . . . . ?
C20 C19 C24 C25 -178.7(2) . . . . ?
C18 C19 C24 C25 0.6(3) . . . . ?
C17 C16 C25 C24 0.4(4) . . . . ?
C15 C16 C25 C24 179.1(2) . . . . ?
C23 C24 C25 C16 179.5(2) . . . . ?
C19 C24 C25 C16 -0.5(4) . . . . ?
C23 C22 C26 N1 7.2(4) . . . . ?
C21 C22 C26 N1 -174.7(2) . . . . ?
O1 C1 N1 C26 5.2(4) . . . . ?
N2 C1 N1 C26 -175.8(2) . . . . ?
C22 C26 N1 C1 -90.2(3) . . . . ?
O1 C1 N2 C2 -8.1(4) . . . . ?
N1 C1 N2 C2 173.0(2) . . . . ?
C3 C2 N2 C1 86.8(3) . . . . ?
O2 C14 N3 C13 -3.9(4) . . . . ?
N4 C14 N3 C13 178.7(2) . . . . ?
C9 C13 N3 C14 -98.9(3) . . . . ?
O2 C14 N4 C15 4.0(4) . . . . ?
N3 C14 N4 C15 -178.6(2) . . . . ?
C16 C15 N4 C14 94.0(3) . . . . ?

loop_
_cod_related_entry_id
_cod_related_entry_database
_cod_related_entry_code
1 ChemSpider 30653774
